data_7210664
loop_
_publ_author_name
'Kamino, Shinichiro'
'Muranaka, Atsuya'
'Murakami, Miho'
'Tatsumi, Asana'
'Nagaoka, Noriyuki'
'Shirasaki, Yoshinao'
'Watanabe, Keiko'
'Yoshida, Kengo'
'Horigome, Jun'
'Komeda, Seiji'
'Uchiyama, Masanobu'
'Enomoto, Shuichi'

_publ_section_title
;
 A red-emissive aminobenzopyrano-xanthene dye: elucidation of fluorescence
 emission mechanisms in solution and in the aggregate state.
;
_journal_issue 6
_journal_name_full 'Physical chemistry chemical physics : PCCP'
_journal_page_first 2131
_journal_page_last 2140
_journal_paper_doi 10.1039/c2cp43503a
_journal_volume 15
_journal_year 2013
_chemical_formula_sum 'C42 H37 N2 O6'
_chemical_formula_weight 665.74
_chemical_name_systematic
;
?
;
_space_group_IT_number 14
_symmetry_space_group_name_Hall '-P 2ybc'
_symmetry_space_group_name_H-M 'P 1 21/c 1'
_atom_sites_solution_hydrogens geom
_atom_sites_solution_primary direct
_atom_sites_solution_secondary difmap
_audit_creation_method SHELXL-97
_cell_angle_alpha 90.00
_cell_angle_beta 94.485(7)
_cell_angle_gamma 90.00
_cell_formula_units_Z 4
_cell_length_a 10.8756(5)
_cell_length_b 16.1912(7)
_cell_length_c 20.1235(8)
_cell_measurement_temperature 93(2)
_cell_volume 3532.7(3)
_computing_structure_refinement 'SHELXL-97 (Sheldrick, 1997)'
_diffrn_ambient_temperature 93(2)
_diffrn_measured_fraction_theta_full 1.000
_diffrn_measured_fraction_theta_max 1.000
_diffrn_radiation_monochromator graphite
_diffrn_radiation_source 'fine-focus sealed tube'
_diffrn_radiation_type CuK\a
_diffrn_radiation_wavelength 1.54187
_diffrn_reflns_av_R_equivalents 0.1035
_diffrn_reflns_av_sigmaI/netI 0.0688
_diffrn_reflns_limit_h_max 9
_diffrn_reflns_limit_h_min -9
_diffrn_reflns_limit_k_max 14
_diffrn_reflns_limit_k_min -14
_diffrn_reflns_limit_l_max 18
_diffrn_reflns_limit_l_min -18
_diffrn_reflns_number 23504
_diffrn_reflns_theta_full 45.00
_diffrn_reflns_theta_max 45.00
_diffrn_reflns_theta_min 3.51
_exptl_absorpt_coefficient_mu 0.676
_exptl_absorpt_correction_T_max 0.9355
_exptl_absorpt_correction_T_min 0.9355
_exptl_crystal_density_diffrn 1.252
_exptl_crystal_density_method 'not measured'
_exptl_crystal_F_000 1404
_exptl_crystal_size_max 0.10
_exptl_crystal_size_mid 0.10
_exptl_crystal_size_min 0.10
_refine_diff_density_max 0.207
_refine_diff_density_min -0.287
_refine_diff_density_rms 0.056
_refine_ls_extinction_method none
_refine_ls_goodness_of_fit_ref 1.000
_refine_ls_hydrogen_treatment mixed
_refine_ls_matrix_type full
_refine_ls_number_parameters 460
_refine_ls_number_reflns 2843
_refine_ls_number_restraints 6
_refine_ls_restrained_S_all 1.005
_refine_ls_R_factor_all 0.1113
_refine_ls_R_factor_gt 0.0814
_refine_ls_shift/su_max 0.004
_refine_ls_shift/su_mean 0.001
_refine_ls_structure_factor_coef Fsqd
_refine_ls_weighting_details 'calc w=1/[\s^2^(Fo^2^)+(0.2450P)^2^+0.0000P] where P=(Fo^2^+2Fc^2^)/3'
_refine_ls_weighting_scheme calc
_refine_ls_wR_factor_gt 0.2629
_refine_ls_wR_factor_ref 0.3082
_reflns_number_gt 1961
_reflns_number_total 2843
_reflns_threshold_expression >2sigma(I)
_cod_data_source_file c2cp43503a.txt
_cod_data_source_block sc0897_shelxl
_cod_database_code 7210664

loop_
_symmetry_equiv_pos_as_xyz
'x, y, z'
'-x, y+1/2, -z+1/2'
'-x, -y, -z'
'x, -y-1/2, z-1/2'

loop_
_atom_site_label
_atom_site_type_symbol
_atom_site_fract_x
_atom_site_fract_y
_atom_site_fract_z
_atom_site_U_iso_or_equiv
_atom_site_adp_type
_atom_site_occupancy
_atom_site_symmetry_multiplicity
_atom_site_calc_flag
_atom_site_refinement_flags
_atom_site_disorder_assembly
_atom_site_disorder_group
O1 O 0.2866(5) 0.5344(3) 0.5351(2) 0.0701(15) Uani 1 1 d . . .
O2 O 0.2941(4) 0.7711(4) 0.5253(2) 0.0744(16) Uani 1 1 d . . .
O3 O 0.3047(6) 0.9083(4) 0.5182(3) 0.098(2) Uani 1 1 d . . .
O11 O -0.0461(5) 0.5138(3) 0.3737(3) 0.0705(15) Uani 1 1 d . . .
O12 O -0.0814(5) 0.7624(3) 0.3651(2) 0.0748(16) Uani 1 1 d . . .
O13 O -0.1131(5) 0.8979(4) 0.3716(3) 0.0925(18) Uani 1 1 d . . .
N1 N 0.6402(6) 0.5243(4) 0.6868(3) 0.0720(18) Uani 1 1 d . . .
N11 N -0.2969(7) 0.4823(6) 0.1725(4) 0.111(3) Uani 1 1 d D . .
C1 C 0.3332(7) 0.6556(6) 0.6023(4) 0.061(2) Uani 1 1 d . . .
C2 C 0.4130(8) 0.6891(5) 0.6523(4) 0.068(2) Uani 1 1 d . . .
H2 H 0.3975 0.7434 0.6674 0.082 Uiso 1 1 calc R . .
C3 C 0.5124(8) 0.6479(6) 0.6807(4) 0.071(2) Uani 1 1 d . . .
H3 H 0.5652 0.6739 0.7143 0.086 Uiso 1 1 calc R . .
C4 C 0.5379(7) 0.5655(6) 0.6604(4) 0.065(2) Uani 1 1 d . . .
C5 C 0.4565(8) 0.5302(5) 0.6116(4) 0.062(2) Uani 1 1 d . . .
H5 H 0.4684 0.4750 0.5976 0.074 Uiso 1 1 calc R . .
C6 C 0.3596(7) 0.5753(6) 0.5842(3) 0.061(2) Uani 1 1 d . . .
C7 C 0.1838(8) 0.5719(6) 0.5036(4) 0.062(2) Uani 1 1 d . . .
C8 C 0.1173(8) 0.5291(5) 0.4562(4) 0.063(2) Uani 1 1 d . . .
H8 H 0.1407 0.4741 0.4468 0.075 Uiso 1 1 calc R . .
C9 C 0.0500(8) 0.6880(5) 0.4825(4) 0.066(2) Uani 1 1 d . . .
H9 H 0.0270 0.7430 0.4922 0.079 Uiso 1 1 calc R . .
C10 C 0.1525(7) 0.6543(6) 0.5181(3) 0.058(2) Uani 1 1 d . . .
C11 C 0.2319(7) 0.7058(5) 0.5659(3) 0.068(2) Uani 1 1 d . . .
C12 C 0.1615(7) 0.7607(6) 0.6106(3) 0.063(2) Uani 1 1 d . . .
C13 C 0.0856(7) 0.7367(5) 0.6597(4) 0.076(2) Uani 1 1 d . . .
H13 H 0.0727 0.6801 0.6694 0.091 Uiso 1 1 calc R . .
C14 C 0.0296(8) 0.7988(7) 0.6938(4) 0.086(3) Uani 1 1 d . . .
H14 H -0.0218 0.7841 0.7280 0.103 Uiso 1 1 calc R . .
C15 C 0.0456(9) 0.8806(7) 0.6799(5) 0.094(3) Uani 1 1 d . . .
H15 H 0.0049 0.9217 0.7038 0.113 Uiso 1 1 calc R . .
C16 C 0.1207(9) 0.9031(5) 0.6314(5) 0.086(2) Uani 1 1 d . . .
H16 H 0.1320 0.9597 0.6210 0.103 Uiso 1 1 calc R . .
C17 C 0.1802(7) 0.8417(6) 0.5976(4) 0.067(2) Uani 1 1 d . . .
C18 C 0.2637(8) 0.8474(7) 0.5437(4) 0.075(2) Uani 1 1 d . . .
C19 C 0.7286(7) 0.5612(5) 0.7360(4) 0.078(2) Uani 1 1 d . . .
H19A H 0.7727 0.5168 0.7619 0.093 Uiso 1 1 calc R . .
H19B H 0.6838 0.5949 0.7674 0.093 Uiso 1 1 calc R . .
C20 C 0.8222(7) 0.6155(5) 0.7042(4) 0.091(3) Uani 1 1 d . . .
H20A H 0.7790 0.6598 0.6788 0.109 Uiso 1 1 calc R . .
H20B H 0.8687 0.5820 0.6742 0.109 Uiso 1 1 calc R . .
H20C H 0.8791 0.6396 0.7391 0.109 Uiso 1 1 calc R . .
C21 C 0.6734(7) 0.4427(5) 0.6614(4) 0.077(2) Uani 1 1 d . . .
H21A H 0.7642 0.4366 0.6672 0.092 Uiso 1 1 calc R . .
H21B H 0.6489 0.4405 0.6130 0.092 Uiso 1 1 calc R . .
C22 C 0.6154(8) 0.3702(5) 0.6947(4) 0.098(3) Uani 1 1 d . . .
H22A H 0.6389 0.3716 0.7427 0.118 Uiso 1 1 calc R . .
H22B H 0.6444 0.3185 0.6759 0.118 Uiso 1 1 calc R . .
H22C H 0.5255 0.3735 0.6870 0.118 Uiso 1 1 calc R . .
C31 C -0.1746(7) 0.6308(5) 0.3380(3) 0.057(2) Uani 1 1 d . . .
C32 C -0.2638(7) 0.6576(5) 0.2885(4) 0.068(2) Uani 1 1 d . A .
H32 H -0.2982 0.7111 0.2925 0.081 Uiso 1 1 calc R . .
C33 C -0.3035(7) 0.6104(6) 0.2351(4) 0.069(2) Uani 1 1 d . . .
H33 H -0.3611 0.6334 0.2023 0.082 Uiso 1 1 calc R A .
C34 C -0.2629(8) 0.5296(6) 0.2267(4) 0.074(2) Uani 1 1 d . A .
C35 C -0.1761(7) 0.5006(4) 0.2771(4) 0.068(2) Uani 1 1 d . . .
H35 H -0.1459 0.4457 0.2749 0.082 Uiso 1 1 calc R A .
C36 C -0.1350(7) 0.5502(6) 0.3289(4) 0.058(2) Uani 1 1 d . A .
C37 C 0.0150(8) 0.5633(6) 0.4207(4) 0.061(2) Uani 1 1 d . . .
C40 C -0.0205(7) 0.6451(6) 0.4333(3) 0.059(2) Uani 1 1 d . . .
C41 C -0.1282(7) 0.6826(5) 0.3943(3) 0.063(2) Uani 1 1 d . . .
C42 C -0.2276(7) 0.7165(5) 0.4359(3) 0.062(2) Uani 1 1 d . . .
C43 C -0.3068(7) 0.6738(6) 0.4734(4) 0.075(2) Uani 1 1 d . . .
H43 H -0.3029 0.6154 0.4773 0.090 Uiso 1 1 calc R . .
C44 C -0.3931(7) 0.7199(7) 0.5056(4) 0.085(3) Uani 1 1 d . . .
H44 H -0.4507 0.6923 0.5310 0.102 Uiso 1 1 calc R . .
C45 C -0.3958(8) 0.8053(7) 0.5009(4) 0.096(3) Uani 1 1 d . . .
H45 H -0.4562 0.8350 0.5227 0.115 Uiso 1 1 calc R . .
C46 C -0.3140(5) 0.8479(3) 0.4657(2) 0.090(3) Uani 1 1 d . . .
H46 H -0.3145 0.9065 0.4636 0.108 Uiso 1 1 calc R . .
C47 C -0.2304(5) 0.8015(3) 0.4333(2) 0.070(2) Uani 1 1 d R . .
C48 C -0.1362(5) 0.8289(3) 0.3886(2) 0.079(3) Uani 1 1 d R . .
C49 C -0.3918(5) 0.5097(3) 0.1224(2) 0.092(3) Uani 1 1 d R A .
H49A H -0.3847 0.4778 0.0809 0.110 Uiso 1 1 calc R . .
H49B H -0.3781 0.5687 0.1123 0.110 Uiso 1 1 calc R . .
C50 C -0.5187(8) 0.4992(6) 0.1446(4) 0.114(3) Uani 1 1 d . . .
H50A H -0.5258 0.5299 0.1861 0.137 Uiso 1 1 calc R A .
H50B H -0.5345 0.4405 0.1521 0.137 Uiso 1 1 calc R . .
H50C H -0.5792 0.5204 0.1101 0.137 Uiso 1 1 calc R . .
C51A C -0.2863(18) 0.3888(10) 0.1804(10) 0.068(6) Uani 0.50 1 d PD A 1
H51A H -0.3584 0.3613 0.1568 0.082 Uiso 0.50 1 calc PR A 1
H51B H -0.2834 0.3736 0.2282 0.082 Uiso 0.50 1 calc PR A 1
C52A C -0.167(2) 0.361(2) 0.1505(14) 0.134(12) Uani 0.50 1 d PD A 1
H52A H -0.1642 0.3849 0.1058 0.161 Uiso 0.50 1 calc PR A 1
H52B H -0.1653 0.3008 0.1477 0.161 Uiso 0.50 1 calc PR A 1
H52C H -0.0956 0.3804 0.1791 0.161 Uiso 0.50 1 calc PR A 1
C51B C -0.205(2) 0.4235(11) 0.1483(9) 0.100(8) Uani 0.50 1 d PD A 2
H51X H -0.1982 0.4290 0.0997 0.120 Uiso 0.50 1 calc PR A 2
H51Y H -0.1224 0.4311 0.1720 0.120 Uiso 0.50 1 calc PR A 2
C52B C -0.262(3) 0.3417(12) 0.1657(12) 0.083(7) Uani 0.50 1 d PD A 2
H52X H -0.3470 0.3391 0.1456 0.100 Uiso 0.50 1 calc PR A 2
H52Y H -0.2623 0.3369 0.2143 0.100 Uiso 0.50 1 calc PR A 2
H52Z H -0.2140 0.2963 0.1486 0.100 Uiso 0.50 1 calc PR A 2

loop_
_atom_site_aniso_label
_atom_site_aniso_U_11
_atom_site_aniso_U_22
_atom_site_aniso_U_33
_atom_site_aniso_U_23
_atom_site_aniso_U_13
_atom_site_aniso_U_12
O1 0.069(4) 0.093(4) 0.047(3) -0.001(3) 0.000(3) 0.012(3)
O2 0.087(4) 0.091(4) 0.047(3) 0.002(3) 0.020(3) -0.003(3)
O3 0.138(5) 0.097(5) 0.061(4) 0.013(3) 0.021(3) -0.009(4)
O11 0.088(4) 0.079(4) 0.043(3) -0.013(3) 0.001(3) 0.001(3)
O12 0.103(4) 0.074(4) 0.048(3) 0.008(3) 0.009(3) -0.003(3)
O13 0.123(5) 0.079(4) 0.074(4) 0.005(3) 0.003(3) 0.010(4)
N1 0.076(5) 0.090(6) 0.049(4) 0.001(4) -0.001(4) -0.002(4)
N11 0.132(7) 0.137(8) 0.058(5) -0.041(5) -0.026(5) 0.053(6)
C1 0.048(5) 0.090(7) 0.045(5) -0.010(5) 0.008(4) 0.002(5)
C2 0.063(6) 0.084(6) 0.059(5) 0.004(5) 0.015(5) -0.001(5)
C3 0.075(6) 0.092(7) 0.046(5) -0.009(5) -0.003(4) 0.009(5)
C4 0.051(6) 0.103(8) 0.040(5) 0.006(5) -0.002(5) 0.001(5)
C5 0.054(5) 0.089(6) 0.041(5) 0.010(5) 0.005(4) 0.013(5)
C6 0.059(6) 0.099(8) 0.026(4) -0.012(5) 0.006(4) -0.009(6)
C7 0.076(6) 0.085(7) 0.029(5) -0.015(5) 0.012(5) -0.012(6)
C8 0.082(6) 0.075(6) 0.032(5) -0.004(5) 0.014(5) 0.002(5)
C9 0.076(6) 0.080(6) 0.043(5) -0.006(5) 0.016(5) -0.009(5)
C10 0.061(6) 0.088(7) 0.026(4) -0.014(5) 0.001(4) -0.014(5)
C11 0.087(6) 0.084(6) 0.035(4) -0.001(5) 0.021(5) 0.006(5)
C12 0.072(5) 0.084(7) 0.033(5) 0.001(5) 0.008(4) -0.002(5)
C13 0.097(6) 0.076(6) 0.057(5) 0.004(5) 0.023(5) -0.001(5)
C14 0.092(6) 0.099(8) 0.067(6) -0.013(6) 0.013(5) 0.003(6)
C15 0.109(7) 0.101(9) 0.075(7) -0.022(6) 0.024(6) 0.014(6)
C16 0.110(7) 0.077(7) 0.072(6) -0.012(5) 0.017(6) 0.000(6)
C17 0.089(6) 0.076(7) 0.038(5) -0.002(5) 0.012(5) -0.004(5)
C18 0.110(7) 0.063(7) 0.052(6) 0.007(5) 0.007(5) 0.005(6)
C19 0.075(6) 0.107(6) 0.053(5) 0.011(5) 0.010(5) 0.006(5)
C20 0.092(6) 0.130(7) 0.054(5) -0.011(5) 0.020(5) -0.006(5)
C21 0.082(6) 0.093(7) 0.056(5) 0.009(5) 0.005(4) 0.009(5)
C22 0.104(7) 0.092(7) 0.101(7) 0.006(5) 0.025(6) 0.004(5)
C31 0.064(5) 0.078(6) 0.028(5) -0.013(4) 0.004(4) -0.009(4)
C32 0.070(6) 0.084(6) 0.049(5) 0.002(5) 0.005(5) -0.010(4)
C33 0.074(5) 0.085(7) 0.047(6) 0.010(5) 0.012(4) -0.002(5)
C34 0.086(6) 0.095(8) 0.041(6) -0.015(6) 0.000(5) 0.001(5)
C35 0.092(6) 0.070(6) 0.043(5) -0.018(5) 0.012(5) 0.001(5)
C36 0.064(5) 0.083(7) 0.029(5) -0.006(5) 0.012(4) -0.004(5)
C37 0.075(6) 0.076(7) 0.035(5) 0.003(5) 0.012(5) -0.002(5)
C40 0.073(6) 0.073(7) 0.032(5) 0.003(4) 0.012(5) 0.001(5)
C41 0.070(5) 0.079(6) 0.039(5) 0.004(5) 0.009(5) 0.003(5)
C42 0.064(5) 0.080(6) 0.043(5) -0.007(4) 0.001(4) 0.003(5)
C43 0.070(5) 0.105(7) 0.050(5) -0.004(5) 0.012(5) 0.000(5)
C44 0.071(6) 0.117(9) 0.070(6) -0.020(6) 0.019(5) 0.003(5)
C45 0.102(7) 0.100(8) 0.088(7) -0.016(6) 0.015(5) 0.020(6)
C46 0.107(7) 0.079(7) 0.084(7) -0.012(5) 0.002(6) 0.020(6)
C47 0.074(6) 0.089(8) 0.046(5) -0.003(5) -0.013(4) 0.004(6)
C48 0.114(8) 0.057(7) 0.061(6) 0.002(5) -0.014(5) 0.011(6)
C49 0.107(8) 0.127(8) 0.042(5) -0.010(5) 0.003(5) 0.004(5)
C50 0.094(7) 0.146(8) 0.103(7) -0.034(6) 0.015(6) -0.003(6)
C51A 0.094(14) 0.052(18) 0.057(12) -0.034(13) -0.003(10) 0.008(14)
C52A 0.11(2) 0.19(3) 0.108(19) -0.09(2) 0.049(17) -0.01(2)
C51B 0.120(18) 0.16(2) 0.031(10) -0.046(14) 0.046(11) -0.011(19)
C52B 0.13(2) 0.043(17) 0.075(16) -0.008(12) -0.015(15) -0.011(16)

loop_
_atom_type_symbol
_atom_type_description
_atom_type_scat_dispersion_real
_atom_type_scat_dispersion_imag
_atom_type_scat_source
C C 0.0181 0.0091 'International Tables Vol C Tables 4.2.6.8 and 6.1.1.4'
H H 0.0000 0.0000 'International Tables Vol C Tables 4.2.6.8 and 6.1.1.4'
N N 0.0311 0.0180 'International Tables Vol C Tables 4.2.6.8 and 6.1.1.4'
O O 0.0492 0.0322 'International Tables Vol C Tables 4.2.6.8 and 6.1.1.4'

loop_
_geom_angle_atom_site_label_1
_geom_angle_atom_site_label_2
_geom_angle_atom_site_label_3
_geom_angle
C7 O1 C6 121.0(7)
C18 O2 C11 111.3(6)
C37 O11 C36 118.2(6)
C48 O12 C41 112.0(5)
C4 N1 C19 122.6(7)
C4 N1 C21 121.2(6)
C19 N1 C21 116.0(6)
C34 N11 C49 121.2(8)
C34 N11 C51B 118.3(10)
C49 N11 C51B 115.2(10)
C34 N11 C51A 117.5(11)
C49 N11 C51A 114.8(9)
C51B N11 C51A 49.7(10)
C2 C1 C6 115.2(7)
C2 C1 C11 122.2(8)
C6 C1 C11 122.3(7)
C3 C2 C1 123.1(8)
C2 C3 C4 120.3(7)
N1 C4 C5 121.8(8)
N1 C4 C3 120.9(7)
C5 C4 C3 117.2(7)
C6 C5 C4 119.8(8)
C5 C6 O1 114.5(8)
C5 C6 C1 124.4(7)
O1 C6 C1 121.1(8)
C8 C7 O1 118.1(8)
C8 C7 C10 120.5(8)
O1 C7 C10 121.3(7)
C7 C8 C37 121.7(8)
C40 C9 C10 123.2(7)
C9 C10 C7 117.4(7)
C9 C10 C11 120.9(8)
C7 C10 C11 121.5(8)
C1 C11 C10 112.0(7)
C1 C11 C12 114.2(6)
C10 C11 C12 114.6(7)
C1 C11 O2 107.2(6)
C10 C11 O2 107.5(5)
C12 C11 O2 100.2(6)
C17 C12 C13 120.9(8)
C17 C12 C11 111.3(7)
C13 C12 C11 127.9(9)
C12 C13 C14 117.3(8)
C15 C14 C13 122.3(8)
C16 C15 C14 119.7(8)
C15 C16 C17 119.0(8)
C12 C17 C16 120.9(8)
C12 C17 C18 108.3(8)
C16 C17 C18 130.8(10)
O3 C18 O2 121.8(8)
O3 C18 C17 129.2(9)
O2 C18 C17 109.0(8)
N1 C19 C20 112.2(6)
N1 C21 C22 114.9(6)
C36 C31 C32 113.6(7)
C36 C31 C41 123.1(7)
C32 C31 C41 123.2(8)
C33 C32 C31 123.1(8)
C32 C33 C34 122.6(7)
N11 C34 C33 123.8(9)
N11 C34 C35 120.9(9)
C33 C34 C35 115.2(7)
C36 C35 C34 120.9(8)
C35 C36 C31 124.5(7)
C35 C36 O11 114.4(8)
C31 C36 O11 121.0(7)
O11 C37 C8 116.6(8)
O11 C37 C40 123.3(8)
C8 C37 C40 120.1(7)
C9 C40 C37 117.0(7)
C9 C40 C41 122.7(8)
C37 C40 C41 120.3(8)
C31 C41 C40 112.5(7)
C31 C41 C42 114.5(6)
C40 C41 C42 114.9(6)
C31 C41 O12 106.9(5)
C40 C41 O12 106.1(6)
C42 C41 O12 100.4(6)
C43 C42 C47 120.7(7)
C43 C42 C41 128.5(8)
C47 C42 C41 110.8(7)
C42 C43 C44 117.2(8)
C43 C44 C45 120.9(8)
C46 C45 C44 121.8(8)
C45 C46 C47 116.7(5)
C46 C47 C42 122.6(4)
C46 C47 C48 129.5
C42 C47 C48 107.9(4)
O13 C48 O12 122.7(5)
O13 C48 C47 128.3(4)
O12 C48 C47 108.8(3)
N11 C49 C50 112.4(6)
N11 C51A C52A 107.8(18)
C52B C51B N11 100.5(17)

loop_
_geom_bond_atom_site_label_1
_geom_bond_atom_site_label_2
_geom_bond_distance
O1 C7 1.382(9)
O1 C6 1.385(8)
O2 C18 1.340(9)
O2 C11 1.525(8)
O3 C18 1.212(9)
O11 C37 1.371(8)
O11 C36 1.398(8)
O12 C48 1.334(6)
O12 C41 1.523(8)
O13 C48 1.201(7)
N1 C4 1.368(9)
N1 C19 1.454(9)
N1 C21 1.472(9)
N11 C34 1.361(10)
N11 C49 1.455(8)
N11 C51B 1.490(16)
N11 C51A 1.525(16)
C1 C2 1.387(9)
C1 C6 1.387(10)
C1 C11 1.511(10)
C2 C3 1.358(10)
C3 C4 1.429(10)
C4 C5 1.392(10)
C5 C6 1.362(10)
C7 C8 1.344(9)
C7 C10 1.414(10)
C8 C37 1.389(9)
C9 C40 1.389(9)
C9 C10 1.389(9)
C10 C11 1.495(9)
C11 C12 1.514(10)
C12 C17 1.357(9)
C12 C13 1.392(10)
C13 C14 1.385(10)
C14 C15 1.367(11)
C15 C16 1.371(11)
C16 C17 1.392(10)
C17 C18 1.470(12)
C19 C20 1.523(10)
C21 C22 1.513(10)
C31 C36 1.392(9)
C31 C32 1.403(9)
C31 C41 1.467(9)
C32 C33 1.361(9)
C33 C34 1.395(10)
C34 C35 1.410(10)
C35 C36 1.364(9)
C37 C40 1.409(9)
C40 C41 1.488(9)
C41 C42 1.520(10)
C42 C43 1.375(10)
C42 C47 1.377(9)
C43 C44 1.397(10)
C44 C45 1.386(11)
C45 C46 1.367(11)
C46 C47 1.3806
C47 C48 1.4837
C49 C50 1.493(10)
C51A C52A 1.538(17)
C51B C52B 1.517(18)
